data_2217583
loop_
_publ_author_name
'Djukic, Brandon'
'Harrington, Laura E.'
'Britten, James F.'
'Lemaire, Martin T.'

_publ_section_title
;
 5,7-Di-2-pyridyl-2,3-dihydrothieno[3,4-<i>b</i>][1,4]dioxine
;
_journal_coeditor_code LH2589
_journal_issue 2
_journal_name_full 'Acta Crystallographica Section E'
_journal_page_first o463
_journal_page_last o463
_journal_paper_doi 10.1107/S1600536808001190
_journal_volume 64
_journal_year 2008
_chemical_formula_iupac 'C16 H12 N2 O2 S'
_chemical_formula_moiety 'C16 H12 N2 O2 S'
_chemical_formula_sum 'C16 H12 N2 O2 S'
_chemical_formula_weight 296.34
_chemical_name_systematic
;
5,7-Di-2-pyridyl-2,3-dihydrothieno[3,4-b][1,4]dioxine
;
_space_group_IT_number 14
_symmetry_cell_setting monoclinic
_symmetry_space_group_name_Hall '-P 2yn'
_symmetry_space_group_name_H-M 'P 1 21/n 1'
_atom_sites_solution_hydrogens difmap
_atom_sites_solution_primary direct
_atom_sites_solution_secondary difmap
_audit_creation_method SHELXL-97
_cell_angle_alpha 90.00
_cell_angle_beta 97.752(3)
_cell_angle_gamma 90.00
_cell_formula_units_Z 4
_cell_length_a 10.5189(12)
_cell_length_b 9.8752(12)
_cell_length_c 13.1961(18)
_cell_measurement_reflns_used 8327
_cell_measurement_temperature 173(2)
_cell_measurement_theta_max 32.31
_cell_measurement_theta_min 2.58
_cell_volume 1358.2(3)
_computing_cell_refinement '<i>APEX2</i> (Bruker, 2006)'
_computing_data_collection '<i>APEX2</i> (Bruker, 2006)'
_computing_data_reduction '<i>APEX2</i> (Bruker, 2006)'
_computing_molecular_graphics '<i>ORTEP-3 for Windows</i> (Farrugia, 1997)'
_computing_publication_material '<i>SHELXTL</i> (Sheldrick, 2008)'
_computing_structure_refinement '<i>SHELXTL</i> (Sheldrick, 2008)'
_computing_structure_solution '<i>SHELXTL</i> (Sheldrick, 2008)'
_diffrn_ambient_temperature 173(2)
_diffrn_measured_fraction_theta_full 0.980
_diffrn_measured_fraction_theta_max 0.980
_diffrn_measurement_device_type 'Bruker APEXII'
_diffrn_measurement_method '\f and \w'
_diffrn_radiation_monochromator graphite
_diffrn_radiation_source 'fine-focus sealed tube'
_diffrn_radiation_type MoK\a
_diffrn_radiation_wavelength 0.71073
_diffrn_reflns_av_R_equivalents 0.0258
_diffrn_reflns_av_sigmaI/netI 0.0214
_diffrn_reflns_limit_h_max 16
_diffrn_reflns_limit_h_min -16
_diffrn_reflns_limit_k_max 15
_diffrn_reflns_limit_k_min -8
_diffrn_reflns_limit_l_max 18
_diffrn_reflns_limit_l_min -20
_diffrn_reflns_number 22945
_diffrn_reflns_theta_full 33.28
_diffrn_reflns_theta_max 33.28
_diffrn_reflns_theta_min 2.33
_diffrn_standards_decay_% 0
_diffrn_standards_interval_count 0
_diffrn_standards_interval_time 0
_diffrn_standards_number 0
_exptl_absorpt_coefficient_mu 0.244
_exptl_absorpt_correction_T_max 1.000
_exptl_absorpt_correction_T_min 0.864
_exptl_absorpt_correction_type multi-scan
_exptl_absorpt_process_details '(SADABS; Sheldrick, 1996)'
_exptl_crystal_colour colourless
_exptl_crystal_density_diffrn 1.449
_exptl_crystal_density_method 'not measured'
_exptl_crystal_description block
_exptl_crystal_F_000 616
_exptl_crystal_size_max 0.38
_exptl_crystal_size_mid 0.30
_exptl_crystal_size_min 0.20
_refine_diff_density_max 0.466
_refine_diff_density_min -0.208
_refine_ls_extinction_method none
_refine_ls_goodness_of_fit_ref 1.045
_refine_ls_hydrogen_treatment refall
_refine_ls_matrix_type full
_refine_ls_number_parameters 238
_refine_ls_number_reflns 5134
_refine_ls_number_restraints 0
_refine_ls_restrained_S_all 1.045
_refine_ls_R_factor_all 0.0458
_refine_ls_R_factor_gt 0.0374
_refine_ls_shift/su_max 0.001
_refine_ls_shift/su_mean 0.000
_refine_ls_structure_factor_coef Fsqd
_refine_ls_weighting_details 'calc w=1/[\s^2^(Fo^2^)+(0.0623P)^2^+0.2445P] where P=(Fo^2^+2Fc^2^)/3'
_refine_ls_weighting_scheme calc
_refine_ls_wR_factor_gt 0.1023
_refine_ls_wR_factor_ref 0.1085
_reflns_number_gt 4316
_reflns_number_total 5134
_reflns_threshold_expression I>2\s(I)
_cod_data_source_file lh2589.cif
_cod_data_source_block I
_cod_depositor_comments
;
The following automatic conversions were performed:
'_symmetry_cell_setting' value 'Monoclinic' changed to 'monoclinic'
according to '/home/saulius/struct/CIF-dictionaries/cif_core.dic'
dictionary named 'cif_core.dic' version 2.4.1 from 2010-06-29.

Automatic conversion script
Id: cif_fix_enum 1527 2010-12-29 10:47:43Z saulius 

The following automatic conversions were performed:

'_symmetry_cell_setting' value 'Monoclinic' changed to 'monoclinic'
according to /home/saulius/struct/CIF-dictionaries/cif_core.dic
dictionary named 'cif_core.dic' version 2.4.1 from 2010-06-29.

Automatic conversion script
Id: cif_fix_values 1715 2011-07-08 13:25:40Z adriana 
;
_cod_original_sg_symbol_H-M 'P 21/n'
_cod_database_code 2217583
_cod_database_fobs_code 2217583

loop_
_symmetry_equiv_pos_as_xyz
'x, y, z'
'-x+1/2, y+1/2, -z+1/2'
'-x, -y, -z'
'x-1/2, -y-1/2, z-1/2'

loop_
_atom_site_type_symbol
_atom_site_label
_atom_site_fract_x
_atom_site_fract_y
_atom_site_fract_z
_atom_site_U_iso_or_equiv
_atom_site_adp_type
_atom_site_calc_flag
_atom_site_occupancy
S S1 0.52108(2) 0.40887(2) 0.128549(18) 0.02244(7) Uani d 1
O O1 0.21374(7) 0.28139(9) -0.04158(6) 0.03008(17) Uani d 1
N N1 0.32131(9) 0.54483(9) 0.22458(7) 0.02895(18) Uani d 1
C C1 0.24126(12) 0.61030(12) 0.27867(9) 0.0343(2) Uani d 1
H H1 0.2820(16) 0.6590(17) 0.3407(13) 0.046(4) Uiso d 1
O O2 0.44345(8) 0.16437(8) -0.10327(6) 0.02944(16) Uani d 1
N N2 0.76947(9) 0.27018(10) 0.12037(8) 0.03112(19) Uani d 1
C C2 0.10899(12) 0.60791(12) 0.25650(10) 0.0343(2) Uani d 1
H H2 0.0574(15) 0.6560(17) 0.2998(12) 0.043(4) Uiso d 1
C C3 0.05533(11) 0.53586(12) 0.17120(10) 0.0338(2) Uani d 1
H H3 -0.0338(17) 0.5319(17) 0.1520(13) 0.044(4) Uiso d 1
C C4 0.13538(11) 0.46837(11) 0.11278(9) 0.0294(2) Uani d 1
H H4 0.0956(16) 0.4152(16) 0.0528(13) 0.043(4) Uiso d 1
C C5 0.26776(9) 0.47352(9) 0.14214(7) 0.02228(17) Uani d 1
C C6 0.35800(9) 0.39961(9) 0.08746(7) 0.02107(17) Uani d 1
C C7 0.33364(9) 0.31265(9) 0.00561(7) 0.02180(17) Uani d 1
C C8 0.21613(12) 0.21560(15) -0.13906(9) 0.0373(3) Uani d 1
H H8B 0.1311(17) 0.1762(17) -0.1607(13) 0.045(4) Uiso d 1
H H8A 0.2400(17) 0.2820(17) -0.1874(14) 0.048(4) Uiso d 1
C C9 0.31708(12) 0.10680(12) -0.13079(10) 0.0343(2) Uani d 1
H H9B 0.3068(16) 0.0402(16) -0.0763(13) 0.042(4) Uiso d 1
H H9A 0.3192(16) 0.0601(16) -0.1964(13) 0.040(4) Uiso d 1
C C10 0.44657(9) 0.25377(9) -0.02383(7) 0.02233(17) Uani d 1
C C11 0.55669(9) 0.29531(9) 0.03618(7) 0.02234(17) Uani d 1
C C12 0.68890(10) 0.25174(10) 0.03345(8) 0.02406(18) Uani d 1
C C13 0.72798(11) 0.19200(11) -0.05374(9) 0.0289(2) Uani d 1
H H13 0.6694(17) 0.1792(18) -0.1144(13) 0.049(5) Uiso d 1
C C14 0.85394(11) 0.14936(13) -0.04938(10) 0.0341(2) Uani d 1
H H14 0.8846(18) 0.1135(18) -0.1082(14) 0.051(5) Uiso d 1
C C15 0.93616(11) 0.16398(14) 0.04084(11) 0.0389(3) Uani d 1
H H15 1.0276(17) 0.1367(18) 0.0466(13) 0.050(5) Uiso d 1
C C16 0.89017(11) 0.22521(14) 0.12321(10) 0.0375(3) Uani d 1
H H16 0.9492(17) 0.2418(17) 0.1890(14) 0.051(5) Uiso d 1

loop_
_atom_site_aniso_label
_atom_site_aniso_U_11
_atom_site_aniso_U_22
_atom_site_aniso_U_33
_atom_site_aniso_U_12
_atom_site_aniso_U_13
_atom_site_aniso_U_23
S1 0.02221(12) 0.02250(11) 0.02233(12) -0.00056(7) 0.00197(8) 0.00032(7)
O1 0.0229(3) 0.0409(4) 0.0257(3) 0.0009(3) 0.0004(3) -0.0099(3)
N1 0.0312(4) 0.0294(4) 0.0248(4) 0.0052(3) -0.0010(3) -0.0057(3)
C1 0.0382(6) 0.0349(5) 0.0283(5) 0.0088(4) -0.0005(4) -0.0098(4)
O2 0.0285(4) 0.0329(4) 0.0275(4) 0.0003(3) 0.0059(3) -0.0082(3)
N2 0.0230(4) 0.0383(5) 0.0318(5) -0.0004(3) 0.0027(3) -0.0059(4)
C2 0.0367(6) 0.0331(5) 0.0335(5) 0.0105(4) 0.0055(5) -0.0073(4)
C3 0.0270(5) 0.0353(5) 0.0388(6) 0.0064(4) 0.0036(4) -0.0084(4)
C4 0.0257(5) 0.0314(5) 0.0305(5) 0.0039(4) 0.0020(4) -0.0075(4)
C5 0.0258(4) 0.0203(4) 0.0207(4) 0.0025(3) 0.0028(3) 0.0007(3)
C6 0.0225(4) 0.0212(4) 0.0195(4) 0.0012(3) 0.0029(3) 0.0017(3)
C7 0.0216(4) 0.0240(4) 0.0197(4) 0.0003(3) 0.0022(3) 0.0010(3)
C8 0.0320(6) 0.0513(7) 0.0267(5) 0.0050(5) -0.0027(4) -0.0137(5)
C9 0.0323(5) 0.0360(5) 0.0343(6) -0.0025(4) 0.0032(4) -0.0125(4)
C10 0.0247(4) 0.0224(4) 0.0203(4) 0.0011(3) 0.0047(3) 0.0009(3)
C11 0.0224(4) 0.0222(4) 0.0229(4) 0.0014(3) 0.0051(3) 0.0030(3)
C12 0.0228(4) 0.0237(4) 0.0263(4) -0.0003(3) 0.0058(3) 0.0024(3)
C13 0.0273(5) 0.0318(5) 0.0287(5) 0.0001(4) 0.0074(4) -0.0011(4)
C14 0.0281(5) 0.0376(6) 0.0385(6) 0.0003(4) 0.0117(4) -0.0067(4)
C15 0.0220(5) 0.0447(6) 0.0500(7) 0.0011(4) 0.0051(5) -0.0107(5)
C16 0.0235(5) 0.0471(7) 0.0406(6) -0.0005(4) -0.0004(4) -0.0091(5)

loop_
_atom_type_symbol
_atom_type_description
_atom_type_scat_dispersion_real
_atom_type_scat_dispersion_imag
_atom_type_scat_source
C C 0.0033 0.0016 'International Tables Vol C Tables 4.2.6.8 and 6.1.1.4'
H H 0.0000 0.0000 'International Tables Vol C Tables 4.2.6.8 and 6.1.1.4'
N N 0.0061 0.0033 'International Tables Vol C Tables 4.2.6.8 and 6.1.1.4'
O O 0.0106 0.0060 'International Tables Vol C Tables 4.2.6.8 and 6.1.1.4'
S S 0.1246 0.1234 'International Tables Vol C Tables 4.2.6.8 and 6.1.1.4'

loop_
_geom_angle_atom_site_label_1
_geom_angle_atom_site_label_2
_geom_angle_atom_site_label_3
_geom_angle
_geom_angle_publ_flag
C6 S1 C11 92.56(5) n
C7 O1 C8 112.47(8) n
C1 N1 C5 117.10(10) ?
N1 C1 C2 124.42(11) ?
N1 C1 H1 116.0(9) ?
C2 C1 H1 119.5(9) ?
C10 O2 C9 111.87(8) n
C16 N2 C12 117.70(10) ?
C1 C2 C3 117.94(10) ?
C1 C2 H2 119.8(10) ?
C3 C2 H2 122.3(10) ?
C2 C3 C4 119.15(11) ?
C2 C3 H3 121.6(10) ?
C4 C3 H3 119.3(10) ?
C3 C4 C5 119.10(10) ?
C3 C4 H4 118.4(10) ?
C5 C4 H4 122.5(10) ?
N1 C5 C4 122.27(9) ?
N1 C5 C6 115.39(9) n
C4 C5 C6 122.32(9) ?
C7 C6 C5 129.33(9) ?
C7 C6 S1 110.53(7) ?
C5 C6 S1 120.07(7) ?
O1 C7 C6 124.20(9) ?
O1 C7 C10 122.50(8) ?
C6 C7 C10 113.28(9) ?
O1 C8 C9 110.71(10) ?
O1 C8 H8B 108.2(10) ?
C9 C8 H8B 110.2(10) ?
O1 C8 H8A 108.5(10) ?
C9 C8 H8A 106.7(10) ?
H8B C8 H8A 112.5(15) ?
O2 C9 C8 110.69(10) ?
O2 C9 H9B 105.4(10) ?
C8 C9 H9B 112.5(10) ?
O2 C9 H9A 106.0(10) ?
C8 C9 H9A 111.7(9) ?
H9B C9 H9A 110.1(13) ?
O2 C10 C11 124.44(9) ?
O2 C10 C7 122.58(9) ?
C11 C10 C7 112.98(8) ?
C10 C11 C12 128.97(9) ?
C10 C11 S1 110.66(7) ?
C12 C11 S1 120.30(7) ?
N2 C12 C13 122.44(10) ?
N2 C12 C11 115.59(9) n
C13 C12 C11 121.96(9) ?
C14 C13 C12 118.59(11) ?
C14 C13 H13 120.2(10) ?
C12 C13 H13 121.2(10) ?
C15 C14 C13 119.24(11) ?
C15 C14 H14 120.1(12) ?
C13 C14 H14 120.6(12) ?
C14 C15 C16 118.50(11) ?
C14 C15 H15 121.7(10) ?
C16 C15 H15 119.7(10) ?
N2 C16 C15 123.48(12) ?
N2 C16 H16 116.1(10) ?
C15 C16 H16 120.3(10) ?

loop_
_geom_bond_atom_site_label_1
_geom_bond_atom_site_label_2
_geom_bond_distance
_geom_bond_publ_flag
S1 C6 1.7303(10) n
S1 C11 1.7340(10) n
O1 C7 1.3644(12) n
O1 C8 1.4444(13) ?
N1 C1 1.3412(14) ?
N1 C5 1.3533(13) ?
C1 C2 1.3828(18) ?
C1 H1 0.996(18) ?
O2 C10 1.3674(12) n
O2 C9 1.4463(14) ?
N2 C16 1.3408(15) ?
N2 C12 1.3435(14) ?
C2 C3 1.3857(17) ?
C2 H2 0.965(16) ?
C3 C4 1.3867(15) ?
C3 H3 0.938(17) ?
C4 C5 1.3950(15) ?
C4 H4 0.994(17) ?
C5 C6 1.4626(13) n
C6 C7 1.3767(13) ?
C7 C10 1.4229(13) ?
C8 C9 1.5042(18) ?
C8 H8B 0.982(17) ?
C8 H8A 0.971(18) ?
C9 H9B 0.991(16) ?
C9 H9A 0.984(16) ?
C10 C11 1.3747(14) ?
C11 C12 1.4609(13) n
C12 C13 1.4029(14) ?
C13 C14 1.3841(16) ?
C13 H13 0.950(18) ?
C14 C15 1.3814(19) ?
C14 H14 0.948(18) ?
C15 C16 1.3868(18) ?
C15 H15 0.992(18) ?
C16 H16 1.010(18) ?

loop_
_geom_torsion_atom_site_label_1
_geom_torsion_atom_site_label_2
_geom_torsion_atom_site_label_3
_geom_torsion_atom_site_label_4
_geom_torsion
_geom_torsion_publ_flag
C5 N1 C1 C2 0.93(18) ?
N1 C1 C2 C3 -1.7(2) ?
C1 C2 C3 C4 0.77(19) ?
C2 C3 C4 C5 0.74(18) ?
C1 N1 C5 C4 0.72(15) ?
C1 N1 C5 C6 -177.85(9) ?
C3 C4 C5 N1 -1.55(16) ?
C3 C4 C5 C6 176.92(10) ?
N1 C5 C6 C7 175.73(10) ?
C4 C5 C6 C7 -2.84(16) ?
N1 C5 C6 S1 -0.78(12) n
C4 C5 C6 S1 -179.35(8) ?
C11 S1 C6 C7 -0.26(7) ?
C11 S1 C6 C5 176.86(8) ?
C8 O1 C7 C6 165.76(10) ?
C8 O1 C7 C10 -16.38(14) ?
C5 C6 C7 O1 1.22(16) ?
S1 C6 C7 O1 177.99(8) ?
C5 C6 C7 C10 -176.82(9) ?
S1 C6 C7 C10 -0.04(10) ?
C7 O1 C8 C9 45.42(14) ?
C10 O2 C9 C8 46.89(13) ?
O1 C8 C9 O2 -62.83(14) ?
C9 O2 C10 C11 161.49(10) ?
C9 O2 C10 C7 -17.88(13) ?
O1 C7 C10 O2 1.80(14) ?
C6 C7 C10 O2 179.87(8) ?
O1 C7 C10 C11 -177.64(9) ?
C6 C7 C10 C11 0.44(12) ?
O2 C10 C11 C12 -3.24(16) ?
C7 C10 C11 C12 176.18(9) ?
O2 C10 C11 S1 179.96(7) ?
C7 C10 C11 S1 -0.62(10) ?
C6 S1 C11 C10 0.51(7) ?
C6 S1 C11 C12 -176.61(8) ?
C16 N2 C12 C13 -2.13(16) ?
C16 N2 C12 C11 176.57(10) ?
C10 C11 C12 N2 -157.14(10) ?
S1 C11 C12 N2 19.39(12) n
C10 C11 C12 C13 21.56(15) ?
S1 C11 C12 C13 -161.91(8) ?
N2 C12 C13 C14 0.69(16) ?
C11 C12 C13 C14 -177.93(10) ?
C12 C13 C14 C15 1.45(17) ?
C13 C14 C15 C16 -2.0(2) ?
C12 N2 C16 C15 1.51(19) ?
C14 C15 C16 N2 0.6(2) ?

loop_
_cod_related_entry_id
_cod_related_entry_database
_cod_related_entry_code
1 ChemSpider 21119255
